data_7206713
loop_
_publ_author_name
'Guo, Fang'
'Zhang, Ming-qian'
'Lu, Na'
'Guan, Hong-yu'
'Tong, Jian'
'Wang, Bao-xin'

_publ_section_title
;
 Co-crystal of [CuCl4]2&#x2212; and L1 and its inclusion compounds with
 three different guests (L1 =
 N,N,N&#x2032;,N&#x2032;-tetra-p-methoxybenzyl-ethylenediamine)
;
_journal_issue 22
_journal_name_full CrystEngComm
_journal_page_first 6753
_journal_paper_doi 10.1039/c1ce05713h
_journal_volume 13
_journal_year 2011
_chemical_formula_sum 'C84 H98.5 Cl7 Cu N4 O10.5'
_chemical_formula_weight 1643.86
_chemical_name_systematic
;
?
;
_space_group_IT_number 2
_symmetry_cell_setting triclinic
_symmetry_space_group_name_Hall '-P 1'
_symmetry_space_group_name_H-M 'P -1'
_atom_sites_solution_hydrogens geom
_atom_sites_solution_primary direct
_atom_sites_solution_secondary difmap
_audit_creation_method SHELXL-97
_cell_angle_alpha 64.88(3)
_cell_angle_beta 72.07(3)
_cell_angle_gamma 63.17(3)
_cell_formula_units_Z 2
_cell_length_a 15.823(3)
_cell_length_b 17.165(3)
_cell_length_c 18.838(4)
_cell_measurement_reflns_used 12030
_cell_measurement_temperature 113(2)
_cell_measurement_theta_max 27.847
_cell_measurement_theta_min 1.458
_cell_volume 4090.8(19)
_computing_cell_refinement crystalclear
_computing_data_collection 'crystalclear(Rigaku/MSC Inc., 2005)'
_computing_data_reduction crystalclear
_computing_molecular_graphics 'Bruker SHELXTL'
_computing_publication_material 'Bruker SHELXTL'
_computing_structure_refinement 'SHELXL-97 (Sheldrick, 1997)'
_computing_structure_solution 'SHELXS-97 (Sheldrick, 1990)'
_diffrn_ambient_temperature 113(2)
_diffrn_detector_area_resol_mean 7.31
_diffrn_measured_fraction_theta_full 0.992
_diffrn_measured_fraction_theta_max 0.992
_diffrn_measurement_device_type 'rigaku saturn CCD area detector'
_diffrn_measurement_method '\w and \f scans'
_diffrn_radiation_monochromator confocal
_diffrn_radiation_source 'rotating anode'
_diffrn_radiation_type MoK\a
_diffrn_radiation_wavelength 0.71073
_diffrn_reflns_av_R_equivalents 0.0373
_diffrn_reflns_av_sigmaI/netI 0.0622
_diffrn_reflns_limit_h_max 18
_diffrn_reflns_limit_h_min -17
_diffrn_reflns_limit_k_max 20
_diffrn_reflns_limit_k_min -20
_diffrn_reflns_limit_l_max 22
_diffrn_reflns_limit_l_min -22
_diffrn_reflns_number 29816
_diffrn_reflns_theta_full 25.02
_diffrn_reflns_theta_max 25.02
_diffrn_reflns_theta_min 1.52
_diffrn_standards_decay_% 0
_diffrn_standards_interval_count 0
_diffrn_standards_interval_time 0
_diffrn_standards_number 0
_exptl_absorpt_coefficient_mu 0.556
_exptl_absorpt_correction_T_max 0.9363
_exptl_absorpt_correction_T_min 0.8969
_exptl_absorpt_correction_type multi-scan
_exptl_absorpt_process_details crystalclear
_exptl_crystal_density_diffrn 1.335
_exptl_crystal_density_method 'not measured'
_exptl_crystal_F_000 1725
_exptl_crystal_size_max 0.20
_exptl_crystal_size_mid 0.18
_exptl_crystal_size_min 0.12
_refine_diff_density_max 0.799
_refine_diff_density_min -0.531
_refine_diff_density_rms 0.085
_refine_ls_extinction_coef 0.0152(7)
_refine_ls_extinction_expression Fc^*^=kFc[1+0.001xFc^2^\l^3^/sin(2\q)]^-1/4^
_refine_ls_extinction_method SHELXL
_refine_ls_goodness_of_fit_ref 1.054
_refine_ls_hydrogen_treatment constr
_refine_ls_matrix_type full
_refine_ls_number_parameters 977
_refine_ls_number_reflns 14347
_refine_ls_number_restraints 0
_refine_ls_restrained_S_all 1.054
_refine_ls_R_factor_all 0.0716
_refine_ls_R_factor_gt 0.0570
_refine_ls_shift/su_max 0.003
_refine_ls_shift/su_mean 0.000
_refine_ls_structure_factor_coef Fsqd
_refine_ls_weighting_details 'calc w=1/[\s^2^(Fo^2^)+(0.0736P)^2^+6.7853P] where P=(Fo^2^+2Fc^2^)/3'
_refine_ls_weighting_scheme calc
_refine_ls_wR_factor_gt 0.1557
_refine_ls_wR_factor_ref 0.1633
_reflns_number_gt 10901
_reflns_number_total 14347
_reflns_threshold_expression >2sigma(I)
_cod_data_source_file c1ce05713h.txt
_cod_data_source_block CRYSTAL4
_cod_depositor_comments
;
The following automatic conversions were performed:

'_symmetry_cell_setting' value 'Triclinic' changed to 'triclinic'
according to /home/saulius/struct/CIF-dictionaries/cif_core.dic
dictionary named 'cif_core.dic' version 2.4.1 from
2010-06-29.

'_exptl_absorpt_correction_type' value 'MULTI-SCAN'
changed to 'multi-scan' according to
/home/saulius/struct/CIF-dictionaries/cif_core.dic dictionary named
'cif_core.dic' version 2.4.1 from
2010-06-29.

'_refine_ls_hydrogen_treatment' value 'CONSTR' changed
to 'constr' according to
/home/saulius/struct/CIF-dictionaries/cif_core.dic dictionary named
'cif_core.dic' version 2.4.1 from 2010-06-29.

Automatic conversion script
Id: cif_fix_values 1715 2011-07-08 13:25:40Z adriana 
;
_cod_original_cell_volume 4090.8(14)
_cod_original_sg_symbol_H-M P-1
_cod_original_formula_sum 'C84 H98.50 Cl7 Cu N4 O10.50'
_cod_database_code 7206713

loop_
_symmetry_equiv_pos_as_xyz
'x, y, z'
'-x, -y, -z'

loop_
_atom_site_label
_atom_site_type_symbol
_atom_site_fract_x
_atom_site_fract_y
_atom_site_fract_z
_atom_site_U_iso_or_equiv
_atom_site_adp_type
_atom_site_occupancy
_atom_site_symmetry_multiplicity
_atom_site_calc_flag
_atom_site_refinement_flags
Cu1 Cu 0.44836(3) 0.62499(3) 0.15966(3) 0.02614(15) Uani 1 1 d .
Cl1 Cl 0.46960(7) 0.57684(7) 0.06033(5) 0.0306(2) Uani 1 1 d .
Cl2 Cl 0.58951(7) 0.52547(7) 0.20848(6) 0.0312(2) Uani 1 1 d .
Cl3 Cl 0.34343(7) 0.60819(8) 0.27059(5) 0.0335(3) Uani 1 1 d .
Cl4 Cl 0.39772(8) 0.78041(8) 0.10377(6) 0.0402(3) Uani 1 1 d .
Cl5 Cl 0.04589(6) 0.48451(6) 0.61328(5) 0.0231(2) Uani 1 1 d .
Cl6 Cl 0.02887(7) 0.52254(7) 0.11004(5) 0.0299(2) Uani 1 1 d .
O1 O -0.0536(2) 0.8526(2) 0.28603(18) 0.0384(7) Uani 1 1 d .
O2 O 0.3369(2) 0.13214(19) 0.3678(2) 0.0429(8) Uani 1 1 d .
O3 O 0.3706(3) 0.1058(2) 0.1986(2) 0.0497(9) Uani 1 1 d .
O4 O -0.0127(2) 0.9497(2) -0.0639(2) 0.0511(9) Uani 1 1 d .
O5 O -0.0510(2) 0.8415(2) 0.71750(19) 0.0375(7) Uani 1 1 d .
O6 O 0.2940(3) 0.1288(3) 0.9406(2) 0.0607(11) Uani 1 1 d .
O7 O 0.3800(3) 0.0929(2) 0.5836(2) 0.0721(13) Uani 1 1 d .
O8 O 0.0714(2) 0.90586(18) 0.51554(17) 0.0320(7) Uani 1 1 d .
N1 N 0.2078(2) 0.5512(2) 0.11269(17) 0.0216(7) Uani 1 1 d .
H1 H 0.1515 0.5415 0.1221 0.026 Uiso 1 1 calc R
N2 N 0.1809(2) 0.5221(2) -0.03732(18) 0.0262(7) Uani 1 1 d .
H2 H 0.1356 0.5232 0.0079 0.031 Uiso 1 1 calc R
N3 N 0.2392(2) 0.4802(2) 0.62397(16) 0.0175(6) Uani 1 1 d .
H3 H 0.1782 0.4794 0.6342 0.021 Uiso 1 1 calc R
N4 N 0.1716(2) 0.53532(19) 0.45312(17) 0.0171(6) Uani 1 1 d .
H4 H 0.1332 0.5178 0.5007 0.021 Uiso 1 1 calc R
C1 C 0.1855(3) 0.6549(3) 0.0755(2) 0.0272(9) Uani 1 1 d .
H1A H 0.2464 0.6655 0.0568 0.033 Uiso 1 1 calc R
H1B H 0.1533 0.6796 0.0288 0.033 Uiso 1 1 calc R
C2 C 0.1228(3) 0.7080(3) 0.1316(2) 0.0241(8) Uani 1 1 d .
C3 C 0.1515(3) 0.7659(3) 0.1436(3) 0.0328(10) Uani 1 1 d .
H3A H 0.2116 0.7706 0.1173 0.039 Uiso 1 1 calc R
C4 C 0.0941(3) 0.8179(3) 0.1932(3) 0.0341(10) Uani 1 1 d .
H4A H 0.1136 0.8595 0.1991 0.041 Uiso 1 1 calc R
C5 C 0.0087(3) 0.8077(3) 0.2337(2) 0.0293(9) Uani 1 1 d .
C6 C -0.0191(3) 0.7473(3) 0.2246(3) 0.0401(11) Uani 1 1 d .
H6 H -0.0767 0.7388 0.2543 0.048 Uiso 1 1 calc R
C7 C 0.0356(3) 0.6994(3) 0.1731(3) 0.0376(10) Uani 1 1 d .
H7 H 0.0142 0.6602 0.1656 0.045 Uiso 1 1 calc R
C8 C -0.0368(4) 0.9259(3) 0.2888(3) 0.0418(11) Uani 1 1 d .
H8A H 0.0249 0.9011 0.3071 0.063 Uiso 1 1 calc R
H8B H -0.0879 0.9546 0.3255 0.063 Uiso 1 1 calc R
H8C H -0.0358 0.9724 0.2358 0.063 Uiso 1 1 calc R
C9 C 0.2430(3) 0.5138(3) 0.1918(2) 0.0261(9) Uani 1 1 d .
H9A H 0.3022 0.5252 0.1825 0.031 Uiso 1 1 calc R
H9B H 0.1942 0.5488 0.2262 0.031 Uiso 1 1 calc R
C10 C 0.2634(3) 0.4121(3) 0.2349(2) 0.0218(8) Uani 1 1 d .
C11 C 0.1914(3) 0.3797(3) 0.2800(2) 0.0233(8) Uani 1 1 d .
H11 H 0.1266 0.4215 0.2807 0.028 Uiso 1 1 calc R
C12 C 0.2129(3) 0.2860(3) 0.3247(2) 0.0283(9) Uani 1 1 d .
H12 H 0.1632 0.2638 0.3556 0.034 Uiso 1 1 calc R
C13 C 0.3079(3) 0.2254(3) 0.3236(2) 0.0293(9) Uani 1 1 d .
C14 C 0.3802(3) 0.2567(3) 0.2786(2) 0.0322(10) Uani 1 1 d .
H14 H 0.4449 0.2147 0.2779 0.039 Uiso 1 1 calc R
C15 C 0.3584(3) 0.3491(3) 0.2347(2) 0.0309(9) Uani 1 1 d .
H15 H 0.4086 0.3706 0.2037 0.037 Uiso 1 1 calc R
C16 C 0.2634(4) 0.0959(3) 0.4118(4) 0.0637(17) Uani 1 1 d .
H16A H 0.2256 0.1252 0.4521 0.096 Uiso 1 1 calc R
H16B H 0.2926 0.0287 0.4376 0.096 Uiso 1 1 calc R
H16C H 0.2216 0.1090 0.3758 0.096 Uiso 1 1 calc R
C17 C 0.2815(3) 0.4970(3) 0.0598(2) 0.0239(8) Uani 1 1 d .
H17A H 0.3450 0.4955 0.0595 0.029 Uiso 1 1 calc R
H17B H 0.2845 0.4323 0.0839 0.029 Uiso 1 1 calc R
C18 C 0.2643(3) 0.5335(3) -0.0252(2) 0.0255(8) Uani 1 1 d .
H18A H 0.2538 0.6003 -0.0473 0.031 Uiso 1 1 calc R
H18B H 0.3231 0.5016 -0.0560 0.031 Uiso 1 1 calc R
C19 C 0.2083(3) 0.4311(3) -0.0500(2) 0.0331(10) Uani 1 1 d .
H19A H 0.1501 0.4281 -0.0563 0.040 Uiso 1 1 calc R
H19B H 0.2532 0.4309 -0.1000 0.040 Uiso 1 1 calc R
C20 C 0.2536(3) 0.3464(3) 0.0156(2) 0.0312(9) Uani 1 1 d .
C21 C 0.1975(3) 0.3075(3) 0.0830(2) 0.0319(10) Uani 1 1 d .
H21 H 0.1298 0.3366 0.0876 0.038 Uiso 1 1 calc R
C22 C 0.2386(3) 0.2284(3) 0.1425(3) 0.0365(11) Uani 1 1 d .
H22 H 0.1992 0.2032 0.1875 0.044 Uiso 1 1 calc R
C23 C 0.3376(3) 0.1851(3) 0.1371(3) 0.0363(10) Uani 1 1 d .
C24 C 0.3953(3) 0.2226(3) 0.0714(3) 0.0383(11) Uani 1 1 d .
H24 H 0.4630 0.1948 0.0681 0.046 Uiso 1 1 calc R
C25 C 0.3522(3) 0.3015(3) 0.0108(3) 0.0359(10) Uani 1 1 d .
H25 H 0.3915 0.3253 -0.0353 0.043 Uiso 1 1 calc R
C26 C 0.4726(4) 0.0609(4) 0.1968(4) 0.0615(15) Uani 1 1 d .
H26A H 0.5017 0.0449 0.1484 0.092 Uiso 1 1 calc R
H26B H 0.4875 0.0044 0.2432 0.092 Uiso 1 1 calc R
H26C H 0.4981 0.1029 0.1978 0.092 Uiso 1 1 calc R
C27 C 0.1338(3) 0.6023(3) -0.1077(2) 0.0355(10) Uani 1 1 d .
H27A H 0.1821 0.6039 -0.1559 0.043 Uiso 1 1 calc R
H27B H 0.0824 0.5906 -0.1160 0.043 Uiso 1 1 calc R
C28 C 0.0919(3) 0.6955(3) -0.0972(2) 0.0328(10) Uani 1 1 d .
C29 C 0.1407(3) 0.7563(3) -0.1320(2) 0.0343(10) Uani 1 1 d .
H29 H 0.2003 0.7395 -0.1649 0.041 Uiso 1 1 calc R
C30 C 0.1048(3) 0.8397(3) -0.1200(2) 0.0386(11) Uani 1 1 d .
H30 H 0.1400 0.8793 -0.1436 0.046 Uiso 1 1 calc R
C31 C 0.0168(3) 0.8661(3) -0.0731(3) 0.0381(11) Uani 1 1 d .
C32 C -0.0343(3) 0.8081(3) -0.0398(3) 0.0391(11) Uani 1 1 d .
H32 H -0.0950 0.8262 -0.0087 0.047 Uiso 1 1 calc R
C33 C 0.0027(3) 0.7251(3) -0.0516(2) 0.0360(10) Uani 1 1 d .
H33 H -0.0331 0.6861 -0.0282 0.043 Uiso 1 1 calc R
C34 C -0.0982(4) 0.9765(4) -0.0100(4) 0.0636(16) Uani 1 1 d .
H34A H -0.1527 0.9812 -0.0281 0.095 Uiso 1 1 calc R
H34B H -0.1097 1.0367 -0.0081 0.095 Uiso 1 1 calc R
H34C H -0.0907 0.9299 0.0430 0.095 Uiso 1 1 calc R
C35 C 0.2483(3) 0.5089(3) 0.6866(2) 0.0220(8) Uani 1 1 d .
H35A H 0.2457 0.4600 0.7388 0.026 Uiso 1 1 calc R
H35B H 0.3114 0.5142 0.6742 0.026 Uiso 1 1 calc R
C36 C 0.1707(3) 0.5998(3) 0.6915(2) 0.0210(8) Uani 1 1 d .
C37 C 0.0766(3) 0.6053(3) 0.7201(2) 0.0231(8) Uani 1 1 d .
H37 H 0.0614 0.5526 0.7339 0.028 Uiso 1 1 calc R
C38 C 0.0050(3) 0.6867(3) 0.7287(2) 0.0271(9) Uani 1 1 d .
H38 H -0.0590 0.6898 0.7483 0.033 Uiso 1 1 calc R
C39 C 0.0265(3) 0.7630(3) 0.7090(2) 0.0262(9) Uani 1 1 d .
C40 C 0.1201(3) 0.7596(3) 0.6819(2) 0.0277(9) Uani 1 1 d .
H40 H 0.1349 0.8121 0.6697 0.033 Uiso 1 1 calc R
C41 C 0.1923(3) 0.6765(3) 0.6730(2) 0.0245(8) Uani 1 1 d .
H41 H 0.2565 0.6731 0.6542 0.029 Uiso 1 1 calc R
C42 C -0.0312(4) 0.9196(3) 0.7072(3) 0.0452(12) Uani 1 1 d .
H42A H 0.0135 0.9006 0.7430 0.068 Uiso 1 1 calc R
H42B H -0.0909 0.9684 0.7192 0.068 Uiso 1 1 calc R
H42C H -0.0027 0.9432 0.6522 0.068 Uiso 1 1 calc R
C43 C 0.3115(3) 0.3832(2) 0.6281(2) 0.0232(8) Uani 1 1 d .
H43A H 0.2975 0.3623 0.5930 0.028 Uiso 1 1 calc R
H43B H 0.3764 0.3853 0.6082 0.028 Uiso 1 1 calc R
C44 C 0.3103(3) 0.3142(3) 0.7110(2) 0.0256(9) Uani 1 1 d .
C45 C 0.3857(3) 0.2738(3) 0.7517(3) 0.0394(11) Uani 1 1 d .
H45 H 0.4409 0.2892 0.7268 0.047 Uiso 1 1 calc R
C46 C 0.3846(3) 0.2105(3) 0.8290(3) 0.0402(11) Uani 1 1 d .
H46 H 0.4385 0.1826 0.8558 0.048 Uiso 1 1 calc R
C47 C 0.3050(4) 0.1897(3) 0.8651(3) 0.0399(11) Uani 1 1 d .
C48 C 0.2264(4) 0.2339(5) 0.8267(4) 0.087(3) Uani 1 1 d .
H48 H 0.1691 0.2231 0.8534 0.105 Uiso 1 1 calc R
C49 C 0.2301(4) 0.2942(4) 0.7492(3) 0.072(2) Uani 1 1 d .
H49 H 0.1762 0.3219 0.7225 0.086 Uiso 1 1 calc R
C50 C 0.3752(5) 0.0792(4) 0.9813(3) 0.0636(17) Uani 1 1 d .
H50A H 0.4251 0.0357 0.9553 0.095 Uiso 1 1 calc R
H50B H 0.3566 0.0448 1.0363 0.095 Uiso 1 1 calc R
H50C H 0.3997 0.1230 0.9802 0.095 Uiso 1 1 calc R
C51 C 0.2492(3) 0.5531(2) 0.54421(19) 0.0179(7) Uani 1 1 d .
H51A H 0.3053 0.5668 0.5401 0.022 Uiso 1 1 calc R
H51B H 0.1919 0.6106 0.5428 0.022 Uiso 1 1 calc R
C52 C 0.2607(2) 0.5299(2) 0.4714(2) 0.0169(7) Uani 1 1 d .
H52A H 0.2868 0.5725 0.4248 0.020 Uiso 1 1 calc R
H52B H 0.3089 0.4662 0.4782 0.020 Uiso 1 1 calc R
C53 C 0.1963(3) 0.4694(2) 0.4090(2) 0.0206(8) Uani 1 1 d .
H53A H 0.1366 0.4766 0.3959 0.025 Uiso 1 1 calc R
H53B H 0.2379 0.4871 0.3585 0.025 Uiso 1 1 calc R
C54 C 0.2459(3) 0.3698(2) 0.4549(2) 0.0211(8) Uani 1 1 d .
C55 C 0.3439(3) 0.3271(3) 0.4376(2) 0.0254(8) Uani 1 1 d .
H55 H 0.3790 0.3616 0.3963 0.030 Uiso 1 1 calc R
C56 C 0.3925(3) 0.2338(3) 0.4798(3) 0.0359(10) Uani 1 1 d .
H56 H 0.4599 0.2050 0.4676 0.043 Uiso 1 1 calc R
C57 C 0.3401(4) 0.1848(3) 0.5396(3) 0.0427(12) Uani 1 1 d .
C58 C 0.2416(3) 0.2264(3) 0.5564(3) 0.0391(11) Uani 1 1 d .
H58 H 0.2062 0.1915 0.5965 0.047 Uiso 1 1 calc R
C59 C 0.1952(3) 0.3177(3) 0.5153(2) 0.0274(9) Uani 1 1 d .
H59 H 0.1279 0.3461 0.5280 0.033 Uiso 1 1 calc R
C60 C 0.4822(5) 0.0518(5) 0.5764(5) 0.106(3) Uani 1 1 d .
H60A H 0.5086 0.0422 0.5251 0.160 Uiso 1 1 calc R
H60B H 0.5015 -0.0079 0.6191 0.160 Uiso 1 1 calc R
H60C H 0.5066 0.0931 0.5800 0.160 Uiso 1 1 calc R
C61 C 0.1132(3) 0.6317(2) 0.4022(2) 0.0205(8) Uani 1 1 d .
H61A H 0.1456 0.6433 0.3468 0.025 Uiso 1 1 calc R
H61B H 0.0495 0.6332 0.4032 0.025 Uiso 1 1 calc R
C62 C 0.0996(3) 0.7083(2) 0.4289(2) 0.0211(8) Uani 1 1 d .
C63 C 0.0256(3) 0.7324(2) 0.4891(2) 0.0224(8) Uani 1 1 d .
H63 H -0.0193 0.7027 0.5117 0.027 Uiso 1 1 calc R
C64 C 0.0181(3) 0.7995(3) 0.5155(2) 0.0250(8) Uani 1 1 d .
H64 H -0.0325 0.8163 0.5557 0.030 Uiso 1 1 calc R
C65 C 0.0842(3) 0.8424(2) 0.4837(2) 0.0237(8) Uani 1 1 d .
C66 C 0.1568(3) 0.8207(3) 0.4220(2) 0.0263(9) Uani 1 1 d .
H66 H 0.2009 0.8513 0.3985 0.032 Uiso 1 1 calc R
C67 C 0.1628(3) 0.7537(3) 0.3960(2) 0.0234(8) Uani 1 1 d .
H67 H 0.2119 0.7386 0.3543 0.028 Uiso 1 1 calc R
C68 C 0.1417(3) 0.9462(3) 0.4887(3) 0.0379(10) Uani 1 1 d .
H68A H 0.2052 0.8970 0.4959 0.057 Uiso 1 1 calc R
H68B H 0.1280 0.9857 0.5193 0.057 Uiso 1 1 calc R
H68C H 0.1404 0.9837 0.4325 0.057 Uiso 1 1 calc R
O9 O 0.3912(4) 0.7707(4) 0.4071(4) 0.0409(15) Uani 0.50 1 d P
H9 H 0.3982 0.7812 0.3582 0.061 Uiso 0.50 1 calc PR
C69 C 0.4268(3) 0.6759(3) 0.4462(3) 0.0357(10) Uani 1 1 d .
C70 C 0.4499(3) 0.6078(3) 0.4157(2) 0.0308(9) Uani 1 1 d .
H70 H 0.4380 0.6248 0.3637 0.037 Uiso 1 1 calc R
C71 C 0.4911(3) 0.5125(3) 0.4605(2) 0.0296(9) Uani 1 1 d .
C72 C 0.5156(3) 0.4410(3) 0.4314(2) 0.0319(10) Uani 1 1 d .
H72 H 0.5045 0.4564 0.3795 0.038 Uiso 1 1 calc R
C73 C 0.5552(3) 0.3492(3) 0.4760(3) 0.0364(10) Uani 1 1 d .
H73 H 0.5706 0.3023 0.4548 0.044 Uiso 1 1 calc R
Cl7 Cl 0.67170(11) 0.13025(10) 0.37925(7) 0.0578(4) Uani 1 1 d .
O10 O 0.5907(3) 0.3276(2) 0.30364(19) 0.0482(8) Uani 1 1 d .
H10 H 0.5893 0.3817 0.2771 0.072 Uiso 1 1 calc R
C74 C 0.6122(3) 0.2803(3) 0.2533(3) 0.0384(11) Uani 1 1 d .
C75 C 0.6493(3) 0.1852(3) 0.2808(3) 0.0399(11) Uani 1 1 d .
C76 C 0.6717(3) 0.1308(3) 0.2334(2) 0.0356(10) Uani 1 1 d .
C77 C 0.7089(4) 0.0337(4) 0.2599(3) 0.0533(14) Uani 1 1 d .
H77 H 0.7211 0.0003 0.3131 0.064 Uiso 1 1 calc R
C78 C 0.7276(4) -0.0126(4) 0.2118(4) 0.0663(17) Uani 1 1 d .
H78 H 0.7528 -0.0784 0.2314 0.080 Uiso 1 1 calc R
C79 C 0.7108(4) 0.0343(4) 0.1325(3) 0.0553(14) Uani 1 1 d .
H79 H 0.7244 -0.0001 0.0993 0.066 Uiso 1 1 calc R
C80 C 0.6746(4) 0.1298(4) 0.1027(3) 0.0507(13) Uani 1 1 d .
H80 H 0.6641 0.1615 0.0490 0.061 Uiso 1 1 calc R
C81 C 0.6530(3) 0.1806(3) 0.1537(3) 0.0406(11) Uani 1 1 d .
C82 C 0.6158(3) 0.2779(3) 0.1255(3) 0.0415(12) Uani 1 1 d .
H82 H 0.6048 0.3101 0.0719 0.050 Uiso 1 1 calc R
C83 C 0.5952(3) 0.3269(3) 0.1735(3) 0.0388(11) Uani 1 1 d .
H83 H 0.5693 0.3928 0.1535 0.047 Uiso 1 1 calc R
O11 O 0.3361(4) 0.8290(3) 0.2646(3) 0.0872(15) Uani 1 1 d .
H11A H 0.3531 0.8030 0.2307 0.131 Uiso 1 1 calc R
C84 C 0.3252(6) 0.9213(4) 0.2266(4) 0.096(3) Uani 1 1 d .
H84A H 0.3113 0.9501 0.2661 0.144 Uiso 1 1 calc R
H84B H 0.2722 0.9536 0.1955 0.144 Uiso 1 1 calc R
H84C H 0.3844 0.9255 0.1913 0.144 Uiso 1 1 calc R

loop_
_atom_site_aniso_label
_atom_site_aniso_U_11
_atom_site_aniso_U_22
_atom_site_aniso_U_33
_atom_site_aniso_U_23
_atom_site_aniso_U_13
_atom_site_aniso_U_12
Cu1 0.0230(3) 0.0399(3) 0.0175(2) -0.0090(2) -0.00084(19) -0.0152(2)
Cl1 0.0306(5) 0.0458(6) 0.0207(5) -0.0122(4) -0.0060(4) -0.0162(5)
Cl2 0.0255(5) 0.0481(6) 0.0228(5) -0.0109(4) -0.0058(4) -0.0153(5)
Cl3 0.0276(5) 0.0582(7) 0.0184(5) -0.0138(4) 0.0040(4) -0.0228(5)
Cl4 0.0402(6) 0.0382(6) 0.0359(6) -0.0066(5) -0.0027(5) -0.0166(5)
Cl5 0.0168(5) 0.0351(5) 0.0210(4) -0.0094(4) 0.0002(3) -0.0144(4)
Cl6 0.0281(5) 0.0497(6) 0.0211(5) -0.0120(4) 0.0032(4) -0.0263(5)
O1 0.0405(18) 0.0378(17) 0.0450(18) -0.0220(14) -0.0058(14) -0.0141(14)
O2 0.0390(18) 0.0226(15) 0.057(2) -0.0017(14) -0.0145(16) -0.0095(14)
O3 0.046(2) 0.0397(19) 0.057(2) -0.0132(16) -0.0056(17) -0.0152(16)
O4 0.042(2) 0.048(2) 0.051(2) -0.0123(16) 0.0046(16) -0.0185(17)
O5 0.0324(17) 0.0333(16) 0.0527(19) -0.0221(14) -0.0050(14) -0.0106(14)
O6 0.067(3) 0.058(2) 0.0351(19) 0.0191(16) -0.0181(17) -0.031(2)
O7 0.063(3) 0.0305(19) 0.074(3) 0.0087(18) -0.010(2) -0.0023(18)
O8 0.0347(17) 0.0273(15) 0.0401(17) -0.0148(13) -0.0062(13) -0.0127(13)
N1 0.0244(17) 0.0311(17) 0.0144(15) -0.0032(13) -0.0052(13) -0.0170(14)
N2 0.0210(17) 0.048(2) 0.0151(15) -0.0112(14) 0.0018(13) -0.0196(16)
N3 0.0138(15) 0.0239(16) 0.0148(14) -0.0046(12) -0.0033(12) -0.0081(13)
N4 0.0161(15) 0.0228(16) 0.0141(14) -0.0050(12) -0.0028(12) -0.0093(13)
C1 0.029(2) 0.027(2) 0.0211(19) -0.0005(16) -0.0079(16) -0.0115(18)
C2 0.024(2) 0.0241(19) 0.0233(19) -0.0005(15) -0.0092(16) -0.0110(17)
C3 0.027(2) 0.028(2) 0.040(2) -0.0025(18) -0.0058(19) -0.0143(18)
C4 0.034(2) 0.022(2) 0.049(3) -0.0090(19) -0.011(2) -0.0131(19)
C5 0.032(2) 0.023(2) 0.030(2) -0.0034(17) -0.0132(18) -0.0072(18)
C6 0.037(3) 0.053(3) 0.045(3) -0.022(2) 0.001(2) -0.028(2)
C7 0.036(3) 0.049(3) 0.043(3) -0.022(2) -0.002(2) -0.024(2)
C8 0.047(3) 0.029(2) 0.054(3) -0.015(2) -0.021(2) -0.009(2)
C9 0.038(2) 0.028(2) 0.0187(19) -0.0028(16) -0.0112(17) -0.0181(18)
C10 0.025(2) 0.0252(19) 0.0189(18) -0.0071(15) -0.0080(15) -0.0097(17)
C11 0.021(2) 0.027(2) 0.0239(19) -0.0089(16) -0.0060(16) -0.0084(16)
C12 0.028(2) 0.036(2) 0.026(2) -0.0115(17) -0.0008(17) -0.0172(19)
C13 0.032(2) 0.026(2) 0.033(2) -0.0097(17) -0.0111(18) -0.0088(18)
C14 0.020(2) 0.035(2) 0.038(2) -0.0157(19) -0.0063(18) -0.0026(18)
C15 0.027(2) 0.041(2) 0.026(2) -0.0089(18) -0.0010(17) -0.018(2)
C16 0.054(3) 0.034(3) 0.086(4) 0.011(3) -0.018(3) -0.026(3)
C17 0.021(2) 0.034(2) 0.0195(19) -0.0074(16) -0.0026(15) -0.0142(17)
C18 0.021(2) 0.040(2) 0.0203(19) -0.0077(17) -0.0031(16) -0.0172(18)
C19 0.035(2) 0.058(3) 0.024(2) -0.021(2) 0.0045(18) -0.031(2)
C20 0.030(2) 0.048(3) 0.032(2) -0.023(2) 0.0042(18) -0.024(2)
C21 0.027(2) 0.047(3) 0.033(2) -0.019(2) 0.0052(18) -0.024(2)
C22 0.034(3) 0.043(3) 0.042(3) -0.025(2) 0.012(2) -0.024(2)
C23 0.039(3) 0.036(2) 0.043(3) -0.021(2) 0.001(2) -0.020(2)
C24 0.028(2) 0.044(3) 0.053(3) -0.027(2) 0.004(2) -0.018(2)
C25 0.035(3) 0.045(3) 0.036(2) -0.020(2) 0.012(2) -0.027(2)
C26 0.059(4) 0.050(3) 0.070(4) -0.017(3) -0.018(3) -0.013(3)
C27 0.029(2) 0.060(3) 0.018(2) -0.0073(19) -0.0073(17) -0.020(2)
C28 0.023(2) 0.052(3) 0.0173(19) -0.0045(18) -0.0065(16) -0.013(2)
C29 0.022(2) 0.052(3) 0.017(2) 0.0000(18) -0.0034(16) -0.014(2)
C30 0.025(2) 0.048(3) 0.026(2) 0.0081(19) -0.0055(18) -0.018(2)
C31 0.030(2) 0.045(3) 0.029(2) -0.0031(19) -0.0067(19) -0.012(2)
C32 0.025(2) 0.057(3) 0.028(2) -0.009(2) 0.0025(18) -0.018(2)
C33 0.026(2) 0.060(3) 0.025(2) -0.007(2) -0.0044(17) -0.024(2)
C34 0.048(3) 0.068(4) 0.068(4) -0.028(3) 0.014(3) -0.025(3)
C35 0.025(2) 0.028(2) 0.0166(18) -0.0078(15) -0.0081(15) -0.0091(17)
C36 0.023(2) 0.032(2) 0.0099(16) -0.0058(15) -0.0025(14) -0.0131(17)
C37 0.026(2) 0.033(2) 0.0150(18) -0.0100(15) 0.0026(15) -0.0165(18)
C38 0.023(2) 0.039(2) 0.025(2) -0.0129(17) 0.0007(16) -0.0161(19)
C39 0.024(2) 0.032(2) 0.0216(19) -0.0131(16) -0.0054(16) -0.0044(18)
C40 0.037(2) 0.030(2) 0.0216(19) -0.0061(16) -0.0074(17) -0.0173(19)
C41 0.025(2) 0.032(2) 0.0195(19) -0.0069(16) -0.0038(16) -0.0141(18)
C42 0.054(3) 0.037(3) 0.054(3) -0.020(2) -0.021(2) -0.011(2)
C43 0.023(2) 0.0212(19) 0.0224(19) -0.0051(15) -0.0033(16) -0.0081(16)
C44 0.029(2) 0.025(2) 0.0221(19) -0.0038(16) -0.0081(16) -0.0109(17)
C45 0.026(2) 0.044(3) 0.034(2) 0.002(2) -0.0074(19) -0.013(2)
C46 0.040(3) 0.039(3) 0.035(2) 0.0012(19) -0.019(2) -0.013(2)
C47 0.050(3) 0.037(2) 0.028(2) 0.0035(19) -0.013(2) -0.021(2)
C48 0.054(4) 0.097(5) 0.071(4) 0.053(4) -0.035(3) -0.054(4)
C49 0.061(4) 0.083(4) 0.062(4) 0.041(3) -0.043(3) -0.058(3)
C50 0.103(5) 0.050(3) 0.032(3) 0.011(2) -0.035(3) -0.031(3)
C51 0.0158(18) 0.0229(18) 0.0146(17) -0.0012(14) -0.0038(14) -0.0105(15)
C52 0.0115(17) 0.0259(19) 0.0160(17) -0.0061(14) -0.0029(14) -0.0095(15)
C53 0.0189(19) 0.0257(19) 0.0209(18) -0.0105(15) -0.0039(15) -0.0081(16)
C54 0.023(2) 0.0256(19) 0.0207(18) -0.0099(15) -0.0041(15) -0.0118(16)
C55 0.026(2) 0.034(2) 0.0228(19) -0.0134(17) 0.0015(16) -0.0162(18)
C56 0.025(2) 0.035(2) 0.041(3) -0.011(2) -0.0064(19) -0.0051(19)
C57 0.047(3) 0.023(2) 0.043(3) -0.0006(19) -0.011(2) -0.007(2)
C58 0.043(3) 0.032(2) 0.036(2) -0.0076(19) 0.008(2) -0.020(2)
C59 0.024(2) 0.030(2) 0.032(2) -0.0161(17) 0.0026(17) -0.0130(18)
C60 0.074(5) 0.049(4) 0.111(6) 0.013(4) -0.030(4) 0.020(4)
C61 0.0189(19) 0.0233(19) 0.0185(18) -0.0062(15) -0.0068(15) -0.0053(16)
C62 0.021(2) 0.0209(18) 0.0191(18) -0.0005(14) -0.0091(15) -0.0077(16)
C63 0.0150(19) 0.0249(19) 0.026(2) -0.0054(15) -0.0046(15) -0.0082(16)
C64 0.020(2) 0.0231(19) 0.028(2) -0.0086(16) -0.0042(16) -0.0041(16)
C65 0.025(2) 0.0181(18) 0.027(2) -0.0036(15) -0.0100(16) -0.0064(16)
C66 0.025(2) 0.0225(19) 0.029(2) -0.0007(16) -0.0087(17) -0.0111(17)
C67 0.023(2) 0.025(2) 0.0201(19) -0.0030(15) -0.0068(15) -0.0089(17)
C68 0.042(3) 0.036(2) 0.047(3) -0.014(2) -0.013(2) -0.020(2)
O9 0.031(3) 0.052(4) 0.043(4) -0.019(3) 0.000(3) -0.019(3)
C69 0.020(2) 0.047(3) 0.035(2) -0.008(2) -0.0010(18) -0.015(2)
C70 0.019(2) 0.055(3) 0.021(2) -0.0074(19) -0.0016(16) -0.021(2)
C71 0.0156(19) 0.051(3) 0.0232(19) -0.0095(18) 0.0025(15) -0.0198(19)
C72 0.021(2) 0.054(3) 0.024(2) -0.014(2) -0.0007(17) -0.017(2)
C73 0.025(2) 0.060(3) 0.034(2) -0.022(2) 0.0050(18) -0.023(2)
Cl7 0.0638(9) 0.0702(9) 0.0324(6) -0.0012(6) -0.0151(6) -0.0288(7)
O10 0.052(2) 0.055(2) 0.0429(19) -0.0152(16) -0.0047(16) -0.0271(19)
C74 0.021(2) 0.049(3) 0.044(3) -0.015(2) -0.0001(19) -0.016(2)
C75 0.030(2) 0.052(3) 0.027(2) -0.001(2) -0.0048(19) -0.018(2)
C76 0.022(2) 0.049(3) 0.028(2) -0.0050(19) -0.0024(17) -0.014(2)
C77 0.040(3) 0.047(3) 0.057(3) -0.010(3) -0.008(3) -0.011(2)
C78 0.055(4) 0.056(4) 0.069(4) -0.019(3) -0.006(3) -0.009(3)
C79 0.038(3) 0.063(4) 0.060(3) -0.033(3) 0.006(3) -0.012(3)
C80 0.036(3) 0.081(4) 0.040(3) -0.026(3) 0.001(2) -0.025(3)
C81 0.022(2) 0.046(3) 0.045(3) -0.011(2) -0.005(2) -0.011(2)
C82 0.028(2) 0.060(3) 0.027(2) -0.001(2) -0.0071(18) -0.018(2)
C83 0.022(2) 0.050(3) 0.039(3) -0.007(2) -0.0043(19) -0.016(2)
O11 0.129(4) 0.083(3) 0.060(3) -0.024(2) 0.008(3) -0.063(3)
C84 0.126(7) 0.052(4) 0.084(5) -0.015(4) 0.016(5) -0.040(4)

loop_
_atom_type_symbol
_atom_type_description
_atom_type_scat_dispersion_real
_atom_type_scat_dispersion_imag
_atom_type_scat_source
C C 0.0033 0.0016 'International Tables Vol C Tables 4.2.6.8 and 6.1.1.4'
H H 0.0000 0.0000 'International Tables Vol C Tables 4.2.6.8 and 6.1.1.4'
N N 0.0061 0.0033 'International Tables Vol C Tables 4.2.6.8 and 6.1.1.4'
O O 0.0106 0.0060 'International Tables Vol C Tables 4.2.6.8 and 6.1.1.4'
Cl Cl 0.1484 0.1585 'International Tables Vol C Tables 4.2.6.8 and 6.1.1.4'
Cu Cu 0.3201 1.2651 'International Tables Vol C Tables 4.2.6.8 and 6.1.1.4'

loop_
_geom_angle_atom_site_label_1
_geom_angle_atom_site_label_2
_geom_angle_atom_site_label_3
_geom_angle
_geom_angle_site_symmetry_1
_geom_angle_site_symmetry_3
Cl1 Cu1 Cl3 126.83(5) . .
Cl1 Cu1 Cl4 103.79(5) . .
Cl3 Cu1 Cl4 101.65(6) . .
Cl1 Cu1 Cl2 99.10(5) . .
Cl3 Cu1 Cl2 100.88(5) . .
Cl4 Cu1 Cl2 127.71(5) . .
C5 O1 C8 117.3(4) . .
C13 O2 C16 117.1(4) . .
C23 O3 C26 117.0(4) . .
C31 O4 C34 118.3(4) . .
C39 O5 C42 117.3(4) . .
C47 O6 C50 116.8(4) . .
C57 O7 C60 117.1(5) . .
C65 O8 C68 117.2(3) . .
C17 N1 C1 113.1(3) . .
C17 N1 C9 109.2(3) . .
C1 N1 C9 110.1(3) . .
C17 N1 H1 108.1 . .
C1 N1 H1 108.1 . .
C9 N1 H1 108.1 . .
C18 N2 C19 113.5(3) . .
C18 N2 C27 111.0(3) . .
C19 N2 C27 108.6(3) . .
C18 N2 H2 107.9 . .
C19 N2 H2 107.9 . .
C27 N2 H2 107.9 . .
C51 N3 C43 113.4(3) . .
C51 N3 C35 108.0(3) . .
C43 N3 C35 110.7(3) . .
C51 N3 H3 108.2 . .
C43 N3 H3 108.2 . .
C35 N3 H3 108.2 . .
C52 N4 C53 110.9(3) . .
C52 N4 C61 113.9(3) . .
C53 N4 C61 106.9(3) . .
C52 N4 H4 108.4 . .
C53 N4 H4 108.4 . .
C61 N4 H4 108.4 . .
C2 C1 N1 113.5(3) . .
C2 C1 H1A 108.9 . .
N1 C1 H1A 108.9 . .
C2 C1 H1B 108.9 . .
N1 C1 H1B 108.9 . .
H1A C1 H1B 107.7 . .
C3 C2 C7 118.3(4) . .
C3 C2 C1 120.1(4) . .
C7 C2 C1 121.6(4) . .
C2 C3 C4 121.6(4) . .
C2 C3 H3A 119.2 . .
C4 C3 H3A 119.2 . .
C5 C4 C3 118.7(4) . .
C5 C4 H4A 120.7 . .
C3 C4 H4A 120.7 . .
O1 C5 C6 114.7(4) . .
O1 C5 C4 125.0(4) . .
C6 C5 C4 120.2(4) . .
C7 C6 C5 120.8(4) . .
C7 C6 H6 119.6 . .
C5 C6 H6 119.6 . .
C6 C7 C2 120.2(4) . .
C6 C7 H7 119.9 . .
C2 C7 H7 119.9 . .
O1 C8 H8A 109.5 . .
O1 C8 H8B 109.5 . .
H8A C8 H8B 109.5 . .
O1 C8 H8C 109.5 . .
H8A C8 H8C 109.5 . .
H8B C8 H8C 109.5 . .
C10 C9 N1 114.2(3) . .
C10 C9 H9A 108.7 . .
N1 C9 H9A 108.7 . .
C10 C9 H9B 108.7 . .
N1 C9 H9B 108.7 . .
H9A C9 H9B 107.6 . .
C11 C10 C15 118.7(3) . .
C11 C10 C9 121.7(3) . .
C15 C10 C9 119.4(4) . .
C10 C11 C12 120.6(4) . .
C10 C11 H11 119.7 . .
C12 C11 H11 119.7 . .
C13 C12 C11 119.2(4) . .
C13 C12 H12 120.4 . .
C11 C12 H12 120.4 . .
C14 C13 O2 115.5(4) . .
C14 C13 C12 120.8(4) . .
O2 C13 C12 123.6(4) . .
C13 C14 C15 119.7(4) . .
C13 C14 H14 120.2 . .
C15 C14 H14 120.2 . .
C14 C15 C10 121.0(4) . .
C14 C15 H15 119.5 . .
C10 C15 H15 119.5 . .
O2 C16 H16A 109.5 . .
O2 C16 H16B 109.5 . .
H16A C16 H16B 109.5 . .
O2 C16 H16C 109.5 . .
H16A C16 H16C 109.5 . .
H16B C16 H16C 109.5 . .
C18 C17 N1 116.1(3) . .
C18 C17 H17A 108.2 . .
N1 C17 H17A 108.2 . .
C18 C17 H17B 108.2 . .
N1 C17 H17B 108.2 . .
H17A C17 H17B 107.4 . .
N2 C18 C17 115.8(3) . .
N2 C18 H18A 108.3 . .
C17 C18 H18A 108.3 . .
N2 C18 H18B 108.3 . .
C17 C18 H18B 108.3 . .
H18A C18 H18B 107.4 . .
C20 C19 N2 114.3(3) . .
C20 C19 H19A 108.7 . .
N2 C19 H19A 108.7 . .
C20 C19 H19B 108.7 . .
N2 C19 H19B 108.7 . .
H19A C19 H19B 107.6 . .
C25 C20 C21 117.6(4) . .
C25 C20 C19 121.4(4) . .
C21 C20 C19 121.0(4) . .
C22 C21 C20 121.3(4) . .
C22 C21 H21 119.4 . .
C20 C21 H21 119.4 . .
C21 C22 C23 120.3(4) . .
C21 C22 H22 119.9 . .
C23 C22 H22 119.9 . .
O3 C23 C22 115.3(4) . .
O3 C23 C24 124.8(4) . .
C22 C23 C24 119.9(4) . .
C25 C24 C23 118.9(4) . .
C25 C24 H24 120.5 . .
C23 C24 H24 120.5 . .
C20 C25 C24 122.0(4) . .
C20 C25 H25 119.0 . .
C24 C25 H25 119.0 . .
O3 C26 H26A 109.5 . .
O3 C26 H26B 109.5 . .
H26A C26 H26B 109.5 . .
O3 C26 H26C 109.5 . .
H26A C26 H26C 109.5 . .
H26B C26 H26C 109.5 . .
C28 C27 N2 113.6(3) . .
C28 C27 H27A 108.8 . .
N2 C27 H27A 108.8 . .
C28 C27 H27B 108.8 . .
N2 C27 H27B 108.8 . .
H27A C27 H27B 107.7 . .
C29 C28 C33 116.8(4) . .
C29 C28 C27 121.4(4) . .
C33 C28 C27 121.8(4) . .
C30 C29 C28 121.7(4) . .
C30 C29 H29 119.1 . .
C28 C29 H29 119.1 . .
C29 C30 C31 119.9(4) . .
C29 C30 H30 120.1 . .
C31 C30 H30 120.1 . .
O4 C31 C32 124.8(4) . .
O4 C31 C30 115.7(4) . .
C32 C31 C30 119.4(5) . .
C33 C32 C31 120.0(4) . .
C33 C32 H32 120.0 . .
C31 C32 H32 120.0 . .
C32 C33 C28 122.1(4) . .
C32 C33 H33 119.0 . .
C28 C33 H33 119.0 . .
O4 C34 H34A 109.5 . .
O4 C34 H34B 109.5 . .
H34A C34 H34B 109.5 . .
O4 C34 H34C 109.5 . .
H34A C34 H34C 109.5 . .
H34B C34 H34C 109.5 . .
C36 C35 N3 112.8(3) . .
C36 C35 H35A 109.0 . .
N3 C35 H35A 109.0 . .
C36 C35 H35B 109.0 . .
N3 C35 H35B 109.0 . .
H35A C35 H35B 107.8 . .
C41 C36 C37 119.1(4) . .
C41 C36 C35 121.0(3) . .
C37 C36 C35 119.7(3) . .
C38 C37 C36 120.7(4) . .
C38 C37 H37 119.7 . .
C36 C37 H37 119.7 . .
C39 C38 C37 119.9(4) . .
C39 C38 H38 120.0 . .
C37 C38 H38 120.0 . .
C38 C39 O5 115.0(4) . .
C38 C39 C40 121.1(4) . .
O5 C39 C40 123.9(4) . .
C39 C40 C41 118.5(4) . .
C39 C40 H40 120.7 . .
C41 C40 H40 120.7 . .
C36 C41 C40 120.7(4) . .
C36 C41 H41 119.7 . .
C40 C41 H41 119.7 . .
O5 C42 H42A 109.5 . .
O5 C42 H42B 109.5 . .
H42A C42 H42B 109.5 . .
O5 C42 H42C 109.5 . .
H42A C42 H42C 109.5 . .
H42B C42 H42C 109.5 . .
C44 C43 N3 112.6(3) . .
C44 C43 H43A 109.1 . .
N3 C43 H43A 109.1 . .
C44 C43 H43B 109.1 . .
N3 C43 H43B 109.1 . .
H43A C43 H43B 107.8 . .
C45 C44 C49 117.9(4) . .
C45 C44 C43 121.9(4) . .
C49 C44 C43 120.1(4) . .
C44 C45 C46 122.2(4) . .
C44 C45 H45 118.9 . .
C46 C45 H45 118.9 . .
C47 C46 C45 118.8(4) . .
C47 C46 H46 120.6 . .
C45 C46 H46 120.6 . .
C46 C47 C48 119.6(4) . .
C46 C47 O6 125.1(4) . .
C48 C47 O6 115.3(4) . .
C47 C48 C49 120.5(5) . .
C47 C48 H48 119.7 . .
C49 C48 H48 119.7 . .
C44 C49 C48 120.8(5) . .
C44 C49 H49 119.6 . .
C48 C49 H49 119.6 . .
O6 C50 H50A 109.5 . .
O6 C50 H50B 109.5 . .
H50A C50 H50B 109.5 . .
O6 C50 H50C 109.5 . .
H50A C50 H50C 109.5 . .
H50B C50 H50C 109.5 . .
N3 C51 C52 116.8(3) . .
N3 C51 H51A 108.1 . .
C52 C51 H51A 108.1 . .
N3 C51 H51B 108.1 . .
C52 C51 H51B 108.1 . .
H51A C51 H51B 107.3 . .
N4 C52 C51 116.4(3) . .
N4 C52 H52A 108.2 . .
C51 C52 H52A 108.2 . .
N4 C52 H52B 108.2 . .
C51 C52 H52B 108.2 . .
H52A C52 H52B 107.3 . .
C54 C53 N4 113.6(3) . .
C54 C53 H53A 108.9 . .
N4 C53 H53A 108.9 . .
C54 C53 H53B 108.9 . .
N4 C53 H53B 108.9 . .
H53A C53 H53B 107.7 . .
C55 C54 C59 118.6(4) . .
C55 C54 C53 119.9(3) . .
C59 C54 C53 121.4(3) . .
C54 C55 C56 121.2(4) . .
C54 C55 H55 119.4 . .
C56 C55 H55 119.4 . .
C57 C56 C55 118.5(4) . .
C57 C56 H56 120.8 . .
C55 C56 H56 120.8 . .
O7 C57 C56 123.4(4) . .
O7 C57 C58 115.9(4) . .
C56 C57 C58 120.7(4) . .
C59 C58 C57 120.2(4) . .
C59 C58 H58 119.9 . .
C57 C58 H58 119.9 . .
C58 C59 C54 120.7(4) . .
C58 C59 H59 119.6 . .
C54 C59 H59 119.6 . .
O7 C60 H60A 109.5 . .
O7 C60 H60B 109.5 . .
H60A C60 H60B 109.5 . .
O7 C60 H60C 109.5 . .
H60A C60 H60C 109.5 . .
H60B C60 H60C 109.5 . .
C62 C61 N4 113.7(3) . .
C62 C61 H61A 108.8 . .
N4 C61 H61A 108.8 . .
C62 C61 H61B 108.8 . .
N4 C61 H61B 108.8 . .
H61A C61 H61B 107.7 . .
C67 C62 C63 118.9(3) . .
C67 C62 C61 119.8(3) . .
C63 C62 C61 121.2(3) . .
C64 C63 C62 119.9(4) . .
C64 C63 H63 120.0 . .
C62 C63 H63 120.0 . .
C63 C64 C65 120.5(4) . .
C63 C64 H64 119.8 . .
C65 C64 H64 119.8 . .
O8 C65 C64 115.6(3) . .
O8 C65 C66 124.4(3) . .
C64 C65 C66 120.1(3) . .
C67 C66 C65 118.6(4) . .
C67 C66 H66 120.7 . .
C65 C66 H66 120.7 . .
C62 C67 C66 122.0(4) . .
C62 C67 H67 119.0 . .
C66 C67 H67 119.0 . .
O8 C68 H68A 109.5 . .
O8 C68 H68B 109.5 . .
H68A C68 H68B 109.5 . .
O8 C68 H68C 109.5 . .
H68A C68 H68C 109.5 . .
H68B C68 H68C 109.5 . .
C69 O9 H9 109.5 . .
C70 C69 O9 126.5(5) . .
C70 C69 C73 119.5(4) . 2_666
O9 C69 C73 113.8(5) . 2_666
C69 C70 C71 121.3(4) . .
C69 C70 H70 119.4 . .
C71 C70 H70 119.4 . .
C72 C71 C70 123.0(4) . .
C72 C71 C71 118.1(5) . 2_666
C70 C71 C71 118.9(5) . 2_666
C73 C72 C71 121.9(4) . .
C73 C72 H72 119.1 . .
C71 C72 H72 119.1 . .
C72 C73 C69 120.3(4) . 2_666
C72 C73 H73 119.9 . .
C69 C73 H73 119.9 2_666 .
C74 O10 H10 109.5 . .
C75 C74 O10 119.6(4) . .
C75 C74 C83 118.7(4) . .
O10 C74 C83 121.7(4) . .
C74 C75 C76 123.3(4) . .
C74 C75 Cl7 117.2(4) . .
C76 C75 Cl7 119.4(3) . .
C77 C76 C75 124.8(4) . .
C77 C76 C81 119.2(5) . .
C75 C76 C81 116.0(4) . .
C78 C77 C76 121.2(5) . .
C78 C77 H77 119.4 . .
C76 C77 H77 119.4 . .
C77 C78 C79 121.2(6) . .
C77 C78 H78 119.4 . .
C79 C78 H78 119.4 . .
C80 C79 C78 120.4(5) . .
C80 C79 H79 119.8 . .
C78 C79 H79 119.8 . .
C79 C80 C81 119.1(5) . .
C79 C80 H80 120.4 . .
C81 C80 H80 120.4 . .
C82 C81 C76 120.5(4) . .
C82 C81 C80 120.7(5) . .
C76 C81 C80 118.8(4) . .
C83 C82 C81 121.2(4) . .
C83 C82 H82 119.4 . .
C81 C82 H82 119.4 . .
C82 C83 C74 120.3(4) . .
C82 C83 H83 119.9 . .
C74 C83 H83 119.9 . .
C84 O11 H11A 109.5 . .
O11 C84 H84A 109.5 . .
O11 C84 H84B 109.5 . .
H84A C84 H84B 109.5 . .
O11 C84 H84C 109.5 . .
H84A C84 H84C 109.5 . .
H84B C84 H84C 109.5 . .

loop_
_geom_bond_atom_site_label_1
_geom_bond_atom_site_label_2
_geom_bond_distance
_geom_bond_site_symmetry_2
Cu1 Cl1 2.2298(12) .
Cu1 Cl3 2.2340(13) .
Cu1 Cl4 2.2524(15) .
Cu1 Cl2 2.2887(15) .
O1 C5 1.378(5) .
O1 C8 1.423(5) .
O2 C13 1.382(5) .
O2 C16 1.431(6) .
O3 C23 1.363(6) .
O3 C26 1.437(7) .
O4 C31 1.365(6) .
O4 C34 1.436(6) .
O5 C39 1.384(5) .
O5 C42 1.433(5) .
O6 C47 1.377(5) .
O6 C50 1.424(7) .
O7 C57 1.374(5) .
O7 C60 1.432(8) .
O8 C65 1.367(5) .
O8 C68 1.422(5) .
N1 C17 1.519(5) .
N1 C1 1.521(5) .
N1 C9 1.523(5) .
N1 H1 0.9300 .
N2 C18 1.514(5) .
N2 C19 1.526(5) .
N2 C27 1.530(5) .
N2 H2 0.9300 .
N3 C51 1.512(4) .
N3 C43 1.520(5) .
N3 C35 1.522(4) .
N3 H3 0.9300 .
N4 C52 1.505(4) .
N4 C53 1.524(4) .
N4 C61 1.527(4) .
N4 H4 0.9300 .
C1 C2 1.512(5) .
C1 H1A 0.9900 .
C1 H1B 0.9900 .
C2 C3 1.380(6) .
C2 C7 1.399(6) .
C3 C4 1.397(6) .
C3 H3A 0.9500 .
C4 C5 1.380(6) .
C4 H4A 0.9500 .
C5 C6 1.380(6) .
C6 C7 1.373(6) .
C6 H6 0.9500 .
C7 H7 0.9500 .
C8 H8A 0.9800 .
C8 H8B 0.9800 .
C8 H8C 0.9800 .
C9 C10 1.503(5) .
C9 H9A 0.9900 .
C9 H9B 0.9900 .
C10 C11 1.381(5) .
C10 C15 1.401(6) .
C11 C12 1.394(5) .
C11 H11 0.9500 .
C12 C13 1.389(6) .
C12 H12 0.9500 .
C13 C14 1.373(6) .
C14 C15 1.373(6) .
C14 H14 0.9500 .
C15 H15 0.9500 .
C16 H16A 0.9800 .
C16 H16B 0.9800 .
C16 H16C 0.9800 .
C17 C18 1.514(5) .
C17 H17A 0.9900 .
C17 H17B 0.9900 .
C18 H18A 0.9900 .
C18 H18B 0.9900 .
C19 C20 1.495(6) .
C19 H19A 0.9900 .
C19 H19B 0.9900 .
C20 C25 1.387(6) .
C20 C21 1.403(6) .
C21 C22 1.372(6) .
C21 H21 0.9500 .
C22 C23 1.389(6) .
C22 H22 0.9500 .
C23 C24 1.392(6) .
C24 C25 1.392(7) .
C24 H24 0.9500 .
C25 H25 0.9500 .
C26 H26A 0.9800 .
C26 H26B 0.9800 .
C26 H26C 0.9800 .
C27 C28 1.507(7) .
C27 H27A 0.9900 .
C27 H27B 0.9900 .
C28 C29 1.397(6) .
C28 C33 1.402(6) .
C29 C30 1.373(7) .
C29 H29 0.9500 .
C30 C31 1.393(6) .
C30 H30 0.9500 .
C31 C32 1.386(7) .
C32 C33 1.363(7) .
C32 H32 0.9500 .
C33 H33 0.9500 .
C34 H34A 0.9800 .
C34 H34B 0.9800 .
C34 H34C 0.9800 .
C35 C36 1.508(5) .
C35 H35A 0.9900 .
C35 H35B 0.9900 .
C36 C41 1.385(5) .
C36 C37 1.393(5) .
C37 C38 1.383(6) .
C37 H37 0.9500 .
C38 C39 1.371(6) .
C38 H38 0.9500 .
C39 C40 1.392(6) .
C40 C41 1.407(6) .
C40 H40 0.9500 .
C41 H41 0.9500 .
C42 H42A 0.9800 .
C42 H42B 0.9800 .
C42 H42C 0.9800 .
C43 C44 1.509(5) .
C43 H43A 0.9900 .
C43 H43B 0.9900 .
C44 C45 1.363(6) .
C44 C49 1.367(6) .
C45 C46 1.401(6) .
C45 H45 0.9500 .
C46 C47 1.360(7) .
C46 H46 0.9500 .
C47 C48 1.370(7) .
C48 C49 1.387(7) .
C48 H48 0.9500 .
C49 H49 0.9500 .
C50 H50A 0.9800 .
C50 H50B 0.9800 .
C50 H50C 0.9800 .
C51 C52 1.523(5) .
C51 H51A 0.9900 .
C51 H51B 0.9900 .
C52 H52A 0.9900 .
C52 H52B 0.9900 .
C53 C54 1.496(5) .
C53 H53A 0.9900 .
C53 H53B 0.9900 .
C54 C55 1.383(5) .
C54 C59 1.400(5) .
C55 C56 1.404(6) .
C55 H55 0.9500 .
C56 C57 1.384(6) .
C56 H56 0.9500 .
C57 C58 1.386(7) .
C58 C59 1.370(6) .
C58 H58 0.9500 .
C59 H59 0.9500 .
C60 H60A 0.9800 .
C60 H60B 0.9800 .
C60 H60C 0.9800 .
C61 C62 1.504(5) .
C61 H61A 0.9900 .
C61 H61B 0.9900 .
C62 C67 1.379(5) .
C62 C63 1.404(5) .
C63 C64 1.385(5) .
C63 H63 0.9500 .
C64 C65 1.388(5) .
C64 H64 0.9500 .
C65 C66 1.403(6) .
C66 C67 1.388(5) .
C66 H66 0.9500 .
C67 H67 0.9500 .
C68 H68A 0.9800 .
C68 H68B 0.9800 .
C68 H68C 0.9800 .
O9 C69 1.384(8) .
O9 H9 0.8400 .
C69 C70 1.374(6) .
C69 C73 1.422(6) 2_666
C70 C71 1.419(6) .
C70 H70 0.9500 .
C71 C72 1.402(6) .
C71 C71 1.446(8) 2_666
C72 C73 1.375(6) .
C72 H72 0.9500 .
C73 C69 1.422(6) 2_666
C73 H73 0.9500 .
Cl7 C75 1.752(4) .
O10 C74 1.372(6) .
O10 H10 0.8400 .
C74 C75 1.372(7) .
C74 C83 1.415(7) .
C75 C76 1.418(7) .
C76 C77 1.400(7) .
C76 C81 1.424(6) .
C77 C78 1.332(8) .
C77 H77 0.9500 .
C78 C79 1.407(8) .
C78 H78 0.9500 .
C79 C80 1.378(8) .
C79 H79 0.9500 .
C80 C81 1.429(7) .
C80 H80 0.9500 .
C81 C82 1.404(7) .
C82 C83 1.360(7) .
C82 H82 0.9500 .
C83 H83 0.9500 .
O11 C84 1.386(7) .
O11 H11A 0.8400 .
C84 H84A 0.9800 .
C84 H84B 0.9800 .
C84 H84C 0.9800 .

loop_
_geom_hbond_atom_site_label_D
_geom_hbond_atom_site_label_H
_geom_hbond_atom_site_label_A
_geom_hbond_distance_DH
_geom_hbond_distance_HA
_geom_hbond_distance_DA
_geom_hbond_angle_DHA
N1 H1 Cl6 0.93 2.20 3.103(3) 164.3
N2 H2 Cl6 0.93 2.13 3.063(3) 177.3
N3 H3 Cl5 0.93 2.20 3.093(3) 159.6
N4 H4 Cl5 0.93 2.15 3.076(3) 175.7
O9 H9 O11 0.84 1.97 2.709(8) 147.1
O10 H10 Cl2 0.84 2.25 3.089(4) 177.9
O11 H11A Cl4 0.84 2.42 3.227(5) 160.7

loop_
_geom_torsion_atom_site_label_1
_geom_torsion_atom_site_label_2
_geom_torsion_atom_site_label_3
_geom_torsion_atom_site_label_4
_geom_torsion
_geom_torsion_site_symmetry_1
_geom_torsion_site_symmetry_4
C17 N1 C1 C2 -172.1(3) . .
C9 N1 C1 C2 -49.7(4) . .
N1 C1 C2 C3 126.6(4) . .
N1 C1 C2 C7 -52.7(5) . .
C7 C2 C3 C4 -2.4(6) . .
C1 C2 C3 C4 178.2(4) . .
C2 C3 C4 C5 2.8(6) . .
C8 O1 C5 C6 -170.5(4) . .
C8 O1 C5 C4 10.8(6) . .
C3 C4 C5 O1 178.3(4) . .
C3 C4 C5 C6 -0.2(6) . .
O1 C5 C6 C7 178.8(4) . .
C4 C5 C6 C7 -2.5(7) . .
C5 C6 C7 C2 2.9(7) . .
C3 C2 C7 C6 -0.4(6) . .
C1 C2 C7 C6 178.9(4) . .
C17 N1 C9 C10 -57.6(4) . .
C1 N1 C9 C10 177.7(3) . .
N1 C9 C10 C11 -81.8(4) . .
N1 C9 C10 C15 103.5(4) . .
C15 C10 C11 C12 0.1(6) . .
C9 C10 C11 C12 -174.6(3) . .
C10 C11 C12 C13 0.2(6) . .
C16 O2 C13 C14 -176.4(5) . .
C16 O2 C13 C12 5.3(6) . .
C11 C12 C13 C14 -0.5(6) . .
C11 C12 C13 O2 177.7(4) . .
O2 C13 C14 C15 -177.8(4) . .
C12 C13 C14 C15 0.4(6) . .
C13 C14 C15 C10 -0.1(6) . .
C11 C10 C15 C14 -0.2(6) . .
C9 C10 C15 C14 174.7(4) . .
C1 N1 C17 C18 -49.0(4) . .
C9 N1 C17 C18 -172.0(3) . .
C19 N2 C18 C17 -90.2(4) . .
C27 N2 C18 C17 147.2(3) . .
N1 C17 C18 N2 -70.4(4) . .
C18 N2 C19 C20 57.2(4) . .
C27 N2 C19 C20 -178.9(3) . .
N2 C19 C20 C25 -97.3(4) . .
N2 C19 C20 C21 85.1(5) . .
C25 C20 C21 C22 0.6(6) . .
C19 C20 C21 C22 178.3(4) . .
C20 C21 C22 C23 0.3(6) . .
C26 O3 C23 C22 -177.5(4) . .
C26 O3 C23 C24 3.5(7) . .
C21 C22 C23 O3 -178.4(4) . .
C21 C22 C23 C24 0.6(6) . .
O3 C23 C24 C25 176.7(4) . .
C22 C23 C24 C25 -2.3(6) . .
C21 C20 C25 C24 -2.3(6) . .
C19 C20 C25 C24 179.9(4) . .
C23 C24 C25 C20 3.2(7) . .
C18 N2 C27 C28 -62.1(4) . .
C19 N2 C27 C28 172.5(3) . .
N2 C27 C28 C29 99.6(4) . .
N2 C27 C28 C33 -79.9(5) . .
C33 C28 C29 C30 2.3(6) . .
C27 C28 C29 C30 -177.2(4) . .
C28 C29 C30 C31 -1.2(6) . .
C34 O4 C31 C32 6.2(7) . .
C34 O4 C31 C30 -173.9(4) . .
C29 C30 C31 O4 179.4(4) . .
C29 C30 C31 C32 -0.7(7) . .
O4 C31 C32 C33 -178.7(4) . .
C30 C31 C32 C33 1.4(7) . .
C31 C32 C33 C28 -0.2(7) . .
C29 C28 C33 C32 -1.6(6) . .
C27 C28 C33 C32 177.9(4) . .
C51 N3 C35 C36 62.0(4) . .
C43 N3 C35 C36 -173.2(3) . .
N3 C35 C36 C41 -115.9(4) . .
N3 C35 C36 C37 68.6(4) . .
C41 C36 C37 C38 1.3(5) . .
C35 C36 C37 C38 176.9(3) . .
C36 C37 C38 C39 0.0(6) . .
C37 C38 C39 O5 178.0(3) . .
C37 C38 C39 C40 -1.5(6) . .
C42 O5 C39 C38 172.5(4) . .
C42 O5 C39 C40 -8.0(6) . .
C38 C39 C40 C41 1.8(6) . .
O5 C39 C40 C41 -177.7(3) . .
C37 C36 C41 C40 -1.0(5) . .
C35 C36 C41 C40 -176.5(3) . .
C39 C40 C41 C36 -0.5(5) . .
C51 N3 C43 C44 171.4(3) . .
C35 N3 C43 C44 49.8(4) . .
N3 C43 C44 C45 -113.1(4) . .
N3 C43 C44 C49 63.3(6) . .
C49 C44 C45 C46 2.8(7) . .
C43 C44 C45 C46 179.2(4) . .
C44 C45 C46 C47 -1.0(7) . .
C45 C46 C47 C48 -2.9(8) . .
C45 C46 C47 O6 179.8(5) . .
C50 O6 C47 C46 -4.7(7) . .
C50 O6 C47 C48 177.9(6) . .
C46 C47 C48 C49 5.0(11) . .
O6 C47 C48 C49 -177.5(7) . .
C45 C44 C49 C48 -0.7(10) . .
C43 C44 C49 C48 -177.2(6) . .
C47 C48 C49 C44 -3.2(12) . .
C43 N3 C51 C52 46.0(4) . .
C35 N3 C51 C52 169.1(3) . .
C53 N4 C52 C51 -152.3(3) . .
C61 N4 C52 C51 87.2(4) . .
N3 C51 C52 N4 76.0(4) . .
C52 N4 C53 C54 60.9(4) . .
C61 N4 C53 C54 -174.4(3) . .
N4 C53 C54 C55 -101.8(4) . .
N4 C53 C54 C59 78.5(4) . .
C59 C54 C55 C56 -0.6(6) . .
C53 C54 C55 C56 179.7(4) . .
C54 C55 C56 C57 0.1(6) . .
C60 O7 C57 C56 11.7(9) . .
C60 O7 C57 C58 -170.6(6) . .
C55 C56 C57 O7 178.7(5) . .
C55 C56 C57 C58 1.1(7) . .
O7 C57 C58 C59 -179.6(4) . .
C56 C57 C58 C59 -1.9(8) . .
C57 C58 C59 C54 1.4(7) . .
C55 C54 C59 C58 -0.1(6) . .
C53 C54 C59 C58 179.5(4) . .
C52 N4 C61 C62 -45.6(4) . .
C53 N4 C61 C62 -168.4(3) . .
N4 C61 C62 C67 93.0(4) . .
N4 C61 C62 C63 -84.4(4) . .
C67 C62 C63 C64 -1.2(5) . .
C61 C62 C63 C64 176.3(3) . .
C62 C63 C64 C65 -0.9(6) . .
C68 O8 C65 C64 175.4(3) . .
C68 O8 C65 C66 -5.8(5) . .
C63 C64 C65 O8 -178.4(3) . .
C63 C64 C65 C66 2.7(6) . .
O8 C65 C66 C67 178.9(3) . .
C64 C65 C66 C67 -2.3(5) . .
C63 C62 C67 C66 1.6(6) . .
C61 C62 C67 C66 -175.9(3) . .
C65 C66 C67 C62 0.2(6) . .
O9 C69 C70 C71 176.4(5) . .
C73 C69 C70 C71 0.2(6) 2_666 .
C69 C70 C71 C72 -180.0(4) . .
C69 C70 C71 C71 -0.1(7) . 2_666
C70 C71 C72 C73 -179.8(4) . .
C71 C71 C72 C73 0.3(7) 2_666 .
C71 C72 C73 C69 -0.4(6) . 2_666
O10 C74 C75 C76 178.7(4) . .
C83 C74 C75 C76 0.0(7) . .
O10 C74 C75 Cl7 -2.7(6) . .
C83 C74 C75 Cl7 178.6(3) . .
C74 C75 C76 C77 -179.5(5) . .
Cl7 C75 C76 C77 2.0(6) . .
C74 C75 C76 C81 -0.3(7) . .
Cl7 C75 C76 C81 -178.9(3) . .
C75 C76 C77 C78 179.6(5) . .
C81 C76 C77 C78 0.4(8) . .
C76 C77 C78 C79 0.1(9) . .
C77 C78 C79 C80 0.2(9) . .
C78 C79 C80 C81 -0.9(8) . .
C77 C76 C81 C82 -179.9(4) . .
C75 C76 C81 C82 0.9(6) . .
C77 C76 C81 C80 -1.1(7) . .
C75 C76 C81 C80 179.6(4) . .
C79 C80 C81 C82 -179.8(5) . .
C79 C80 C81 C76 1.4(7) . .
C76 C81 C82 C83 -1.1(7) . .
C80 C81 C82 C83 -179.9(4) . .
C81 C82 C83 C74 0.8(7) . .
C75 C74 C83 C82 -0.2(7) . .
O10 C74 C83 C82 -178.9(4) . .
